data_7045821
loop_
_publ_author_name
'Bawari, Deependra'
'Goswami, Bhupendra'
'R, Sabari V'
'Thakur, Sandeep Kumar'
'Varun Tej, R. V.'
'Roy Choudhury, Angshuman'
'Singh, Sanjay'

_publ_section_title
;
 Neutral and cationic cyclic (alkyl)(amino)carbene mercury [cAAC-Hg(ii)]
 complexes: scope of hydroamination of alkynes with organomercury
 compounds.
;
_journal_issue 18
_journal_name_full 'Dalton transactions (Cambridge, England : 2003)'
_journal_page_first 6274
_journal_page_last 6278
_journal_paper_doi 10.1039/C7DT04589A
_journal_volume 47
_journal_year 2018
_chemical_formula_moiety 'C23 H36 Hg0.5 N O0.5, N O3'
_chemical_formula_sum 'C23 H36 Hg0.5 N2 O3.5'
_chemical_formula_weight 496.83
_space_group_crystal_system monoclinic
_space_group_IT_number 15
_space_group_name_Hall '-C 2yc'
_space_group_name_H-M_alt 'C 1 2/c 1'
_symmetry_space_group_name_Hall '-C 2yc'
_symmetry_space_group_name_H-M 'C 1 2/c 1'
_atom_sites_solution_hydrogens mixed
_atom_sites_solution_primary dual
_audit_creation_date 2017-10-07
_audit_creation_method
;
Olex2 1.2
(compiled 2017.08.10 svn.r3458 for OlexSys, GUI svn.r5381)
;
_audit_update_record
;
2017-10-25 deposited with the CCDC.
2018-03-08 downloaded from the CCDC.
;
_cell_angle_alpha 90
_cell_angle_beta 106.496(4)
_cell_angle_gamma 90
_cell_formula_units_Z 8
_cell_length_a 21.355(3)
_cell_length_b 10.4818(8)
_cell_length_c 20.973(2)
_cell_measurement_reflns_used 5798
_cell_measurement_temperature 180.0(2)
_cell_measurement_theta_max 27.5
_cell_measurement_theta_min 3.2
_cell_volume 4501.3(8)
_computing_cell_refinement
;
CrystalClear-SM Expert 2.0 r15 (Rigaku, 2011)
;
_computing_data_collection
;
CrystalClear-SM Expert 2.0 r15 (Rigaku, 2011)
;
_computing_data_reduction
;
CrystalClear-SM Expert 2.0 r15 (Rigaku, 2011)
;
_computing_molecular_graphics 'Olex2 (Dolomanov et al., 2009)'
_computing_publication_material 'Olex2 (Dolomanov et al., 2009)'
_computing_structure_refinement 'XL (Sheldrick, 2008)'
_computing_structure_solution 'ShelXT (Sheldrick, 2015)'
_diffrn_ambient_temperature 180.0(2)
_diffrn_detector_area_resol_mean 13.6612
_diffrn_measured_fraction_theta_full 0.990
_diffrn_measured_fraction_theta_max 0.984
_diffrn_measurement_details
;
scan:
    Number of images: 629
               Slice: -69.0000 - 119.7000
         Image width: 0.3000
            Exp time: 5.0000
       Rotation axis: Omega
               Omega: 0.0000
                 Chi: 54.0000
                 Phi: 120.0000
                 XTD: 49.8600
              2theta: 29.8900
scan:
    Number of images: 629
               Slice: -69.0000 - 119.7000
         Image width: 0.3000
            Exp time: 5.0000
       Rotation axis: Omega
               Omega: 0.0000
                 Chi: 54.0000
                 Phi: 240.0000
                 XTD: 49.8600
              2theta: 29.8900
scan:
    Number of images: 629
               Slice: -69.0000 - 119.7000
         Image width: 0.3000
            Exp time: 5.0000
       Rotation axis: Omega
               Omega: 0.0000
                 Chi: 54.0000
                 Phi: 0.0000
                 XTD: 49.8600
              2theta: 29.8900
;
_diffrn_measurement_device_type 'XtaLAB Mini (ROW)'
_diffrn_measurement_method 'profile data from \w-scans'
_diffrn_orient_matrix_type d*Trek
_diffrn_orient_matrix_UB_11 0.003300
_diffrn_orient_matrix_UB_12 0.048185
_diffrn_orient_matrix_UB_13 -0.007242
_diffrn_orient_matrix_UB_21 0.042468
_diffrn_orient_matrix_UB_22 0.009846
_diffrn_orient_matrix_UB_23 0.084861
_diffrn_orient_matrix_UB_31 0.043528
_diffrn_orient_matrix_UB_32 0.007917
_diffrn_orient_matrix_UB_33 -0.022702
_diffrn_radiation_type MoK\a
_diffrn_radiation_wavelength 0.71075
_diffrn_reflns_av_R_equivalents 0.046
_diffrn_reflns_av_unetI/netI 0.071
_diffrn_reflns_Laue_measured_fraction_full 0.990
_diffrn_reflns_Laue_measured_fraction_max 0.984
_diffrn_reflns_limit_h_max 21
_diffrn_reflns_limit_h_min -27
_diffrn_reflns_limit_k_max 13
_diffrn_reflns_limit_k_min -13
_diffrn_reflns_limit_l_max 27
_diffrn_reflns_limit_l_min -27
_diffrn_reflns_number 15566
_diffrn_reflns_point_group_measured_fraction_full 0.990
_diffrn_reflns_point_group_measured_fraction_max 0.984
_diffrn_reflns_theta_full 25.000
_diffrn_reflns_theta_max 27.525
_diffrn_reflns_theta_min 3.165
_exptl_absorpt_coefficient_mu 3.473
_exptl_absorpt_correction_T_max 1.000
_exptl_absorpt_correction_T_min 0.604
_exptl_absorpt_correction_type multi-scan
_exptl_absorpt_process_details 'Blessing 1995'
_exptl_crystal_colour 'clear light colourless'
_exptl_crystal_colour_lustre clear
_exptl_crystal_colour_modifier light
_exptl_crystal_colour_primary colourless
_exptl_crystal_density_diffrn 1.466
_exptl_crystal_description block
_exptl_crystal_F_000 2048
_exptl_crystal_size_max 0.2
_exptl_crystal_size_mid 0.2
_exptl_crystal_size_min 0.2
_refine_diff_density_max 1.294
_refine_diff_density_min -1.731
_refine_diff_density_rms 0.133
_refine_ls_extinction_method none
_refine_ls_goodness_of_fit_ref 1.081
_refine_ls_hydrogen_treatment constr
_refine_ls_matrix_type full
_refine_ls_number_parameters 270
_refine_ls_number_reflns 5118
_refine_ls_number_restraints 0
_refine_ls_restrained_S_all 1.081
_refine_ls_R_factor_all 0.0429
_refine_ls_R_factor_gt 0.0360
_refine_ls_shift/su_max 0.000
_refine_ls_shift/su_mean 0.000
_refine_ls_structure_factor_coef Fsqd
_refine_ls_weighting_details 'w=1/[\s^2^(Fo^2^)+(0.0240P)^2^+5.5677P] where P=(Fo^2^+2Fc^2^)/3'
_refine_ls_weighting_scheme calc
_refine_ls_wR_factor_gt 0.0792
_refine_ls_wR_factor_ref 0.0845
_reflns_Friedel_coverage 0.000
_reflns_number_gt 4587
_reflns_number_total 5118
_reflns_threshold_expression 'I > 2\s(I)'
_cod_data_source_file c7dt04589a2.cif
_cod_data_source_block Compound_3b
_cod_depositor_comments 'Adding full bibliography for 7045820--7045824.cif.'
_cod_original_cell_volume 4501.4(8)
_cod_original_formula_sum 'C23 H36 Hg0.50 N2 O3.50'
_cod_database_code 7045821
_shelx_shelxl_version_number 2014/7
_shelx_space_group_comment
;
The symmetry employed for this shelxl refinement is uniquely defined
by the following loop, which should always be used as a source of
symmetry information in preference to the above space-group names.
They are only intended as comments.
;
_shelx_estimated_absorpt_t_max 0.543
_shelx_estimated_absorpt_t_min 0.543
_olex2_refinement_description
;
1. Fixed Uiso
 At 1.2 times of:
  All C(H) groups, All C(H,H) groups
 At 1.5 times of:
  All C(H,H,H) groups, All O(H,H) groups
2. Others
 Fixed Sof: H1A(0.5) H1B(0.5)
3.a Rotating group:
 O1(H1A,H1B)
3.b Ternary CH refined with riding coordinates:
 C14(H14), C21(H21)
3.c Secondary CH2 refined with riding coordinates:
 C3(H3A,H3B), C4(H4A,H4B), C5(H5A,H5B), C6(H6A,H6B), C7(H7A,H7B), C8(H8A,H8B)
3.d Aromatic/amide H refined with riding coordinates:
 C17(H17), C18(H18), C19(H19)
3.e Idealised Me refined as rotating group:
 C10(H10A,H10B,H10C), C11(H11A,H11B,H11C), C15(H15A,H15B,H15C), C16(H16A,H16B,
 H16C), C22(H22A,H22B,H22C), C23(H23A,H23B,H23C)
;
_olex2_submission_special_instructions 'No special instructions were received'

loop_
_space_group_symop_operation_xyz
'x, y, z'
'-x, y, -z+1/2'
'x+1/2, y+1/2, z'
'-x+1/2, y+1/2, -z+1/2'
'-x, -y, -z'
'x, -y, z-1/2'
'-x+1/2, -y+1/2, -z'
'x+1/2, -y+1/2, z-1/2'

loop_
_atom_site_label
_atom_site_type_symbol
_atom_site_fract_x
_atom_site_fract_y
_atom_site_fract_z
_atom_site_U_iso_or_equiv
_atom_site_adp_type
_atom_site_occupancy
_atom_site_site_symmetry_order
_atom_site_calc_flag
_atom_site_refinement_flags_posn
_atom_site_refinement_flags_adp
_atom_site_refinement_flags_occupancy
Hg1 Hg 0.5000 0.25979(2) 0.7500 0.01932(8) Uani 1 2 d S T P
O1 O 0.5000 0.4964(3) 0.7500 0.0378(10) Uani 1 2 d S T P
H1A H 0.5278 0.5301 0.7280 0.057 Uiso 0.5 1 d GR . .
H1B H 0.5127 0.5301 0.7921 0.057 Uiso 0.5 1 d GR . .
O2 O 0.4115(2) 0.6879(4) 0.8294(2) 0.0841(14) Uani 1 1 d . . .
O3 O 0.47634(17) 0.8296(3) 0.88466(17) 0.0457(8) Uani 1 1 d . . .
O4 O 0.51379(19) 0.6494(3) 0.8653(3) 0.0826(16) Uani 1 1 d . . .
N1 N 0.42824(15) 0.2349(2) 0.60479(15) 0.0156(6) Uani 1 1 d . . .
N2 N 0.4686(2) 0.7223(4) 0.8598(2) 0.0375(9) Uani 1 1 d . . .
C1 C 0.48384(19) 0.2453(3) 0.64808(18) 0.0156(7) Uani 1 1 d . . .
C2 C 0.53975(18) 0.2415(3) 0.61792(18) 0.0170(7) Uani 1 1 d . . .
C3 C 0.58935(19) 0.1406(3) 0.6547(2) 0.0276(8) Uani 1 1 d . . .
H3A H 0.6026 0.1595 0.7029 0.033 Uiso 1 1 calc R . .
H3B H 0.5683 0.0555 0.6482 0.033 Uiso 1 1 calc R . .
C4 C 0.6501(2) 0.1377(4) 0.6296(2) 0.0345(10) Uani 1 1 d . . .
H4A H 0.6810 0.0728 0.6547 0.041 Uiso 1 1 calc R . .
H4B H 0.6373 0.1132 0.5820 0.041 Uiso 1 1 calc R . .
C5 C 0.6832(2) 0.2671(4) 0.6379(3) 0.0349(10) Uani 1 1 d . . .
H5A H 0.7211 0.2643 0.6197 0.042 Uiso 1 1 calc R . .
H5B H 0.6993 0.2882 0.6858 0.042 Uiso 1 1 calc R . .
C6 C 0.63553(19) 0.3700(4) 0.6020(2) 0.0320(9) Uani 1 1 d . . .
H6A H 0.6226 0.3531 0.5536 0.038 Uiso 1 1 calc R . .
H6B H 0.6573 0.4542 0.6098 0.038 Uiso 1 1 calc R . .
C7 C 0.57460(18) 0.3729(3) 0.6265(2) 0.0251(8) Uani 1 1 d . . .
H7A H 0.5440 0.4382 0.6012 0.030 Uiso 1 1 calc R . .
H7B H 0.5872 0.3973 0.6740 0.030 Uiso 1 1 calc R . .
C8 C 0.50605(18) 0.2024(4) 0.54547(18) 0.0251(8) Uani 1 1 d . . .
H8A H 0.5127 0.1104 0.5390 0.030 Uiso 1 1 calc R . .
H8B H 0.5241 0.2516 0.5145 0.030 Uiso 1 1 calc R . .
C9 C 0.43286(19) 0.2319(3) 0.53294(18) 0.0206(8) Uani 1 1 d . . .
C10 C 0.4137(2) 0.3620(4) 0.5008(2) 0.0374(10) Uani 1 1 d . . .
H10A H 0.3669 0.3759 0.4938 0.056 Uiso 1 1 calc GR . .
H10B H 0.4236 0.3649 0.4579 0.056 Uiso 1 1 calc GR . .
H10C H 0.4384 0.4287 0.5300 0.056 Uiso 1 1 calc GR . .
C11 C 0.3905(2) 0.1294(4) 0.4929(2) 0.0366(10) Uani 1 1 d . . .
H11A H 0.4019 0.0471 0.5154 0.055 Uiso 1 1 calc GR . .
H11B H 0.3972 0.1254 0.4487 0.055 Uiso 1 1 calc GR . .
H11C H 0.3445 0.1487 0.4886 0.055 Uiso 1 1 calc GR . .
C12 C 0.36664(18) 0.2190(3) 0.62235(17) 0.0184(7) Uani 1 1 d . . .
C13 C 0.32767(18) 0.3240(3) 0.62662(18) 0.0231(8) Uani 1 1 d . . .
C14 C 0.34425(19) 0.4625(3) 0.61685(19) 0.0249(8) Uani 1 1 d . . .
H14 H 0.3884 0.4653 0.6093 0.030 Uiso 1 1 calc R . .
C15 C 0.3463(2) 0.5421(4) 0.6786(2) 0.0332(9) Uani 1 1 d . . .
H15A H 0.3024 0.5476 0.6841 0.050 Uiso 1 1 calc GR . .
H15B H 0.3622 0.6281 0.6733 0.050 Uiso 1 1 calc GR . .
H15C H 0.3758 0.5016 0.7179 0.050 Uiso 1 1 calc GR . .
C16 C 0.2948(2) 0.5210(4) 0.5563(2) 0.0344(10) Uani 1 1 d . . .
H16A H 0.2536 0.5367 0.5668 0.052 Uiso 1 1 calc GR . .
H16B H 0.2872 0.4620 0.5187 0.052 Uiso 1 1 calc GR . .
H16C H 0.3119 0.6018 0.5448 0.052 Uiso 1 1 calc GR . .
C17 C 0.26998(19) 0.3005(4) 0.6428(2) 0.0286(9) Uani 1 1 d . . .
H17 H 0.2425 0.3703 0.6458 0.034 Uiso 1 1 calc R . .
C18 C 0.2514(2) 0.1789(4) 0.6548(2) 0.0337(9) Uani 1 1 d . . .
H18 H 0.2113 0.1653 0.6648 0.040 Uiso 1 1 calc R . .
C19 C 0.29155(19) 0.0774(4) 0.6520(2) 0.0311(9) Uani 1 1 d . . .
H19 H 0.2792 -0.0058 0.6617 0.037 Uiso 1 1 calc R . .
C20 C 0.34980(18) 0.0933(3) 0.63534(18) 0.0225(8) Uani 1 1 d . . .
C21 C 0.39166(19) -0.0239(3) 0.63571(19) 0.0254(8) Uani 1 1 d . . .
H21 H 0.4309 0.0026 0.6220 0.030 Uiso 1 1 calc R . .
C22 C 0.4148(2) -0.0816(4) 0.7048(2) 0.0344(10) Uani 1 1 d . . .
H22A H 0.4387 -0.0171 0.7363 0.052 Uiso 1 1 calc GR . .
H22B H 0.4436 -0.1541 0.7043 0.052 Uiso 1 1 calc GR . .
H22C H 0.3770 -0.1108 0.7186 0.052 Uiso 1 1 calc GR . .
C23 C 0.3546(2) -0.1262(3) 0.5866(2) 0.0304(9) Uani 1 1 d . . .
H23A H 0.3176 -0.1577 0.6011 0.046 Uiso 1 1 calc GR . .
H23B H 0.3841 -0.1972 0.5854 0.046 Uiso 1 1 calc GR . .
H23C H 0.3384 -0.0889 0.5421 0.046 Uiso 1 1 calc GR . .

loop_
_atom_site_aniso_label
_atom_site_aniso_U_11
_atom_site_aniso_U_22
_atom_site_aniso_U_33
_atom_site_aniso_U_23
_atom_site_aniso_U_13
_atom_site_aniso_U_12
Hg1 0.01635(12) 0.02409(12) 0.01827(11) 0.000 0.00614(8) 0.000
O1 0.041(3) 0.0193(18) 0.054(3) 0.000 0.016(2) 0.000
O2 0.092(3) 0.075(3) 0.066(3) 0.007(2) -0.008(3) -0.017(3)
O3 0.062(2) 0.0317(16) 0.050(2) -0.0045(14) 0.0264(18) 0.0011(16)
O4 0.057(2) 0.0312(19) 0.173(5) -0.015(2) 0.054(3) -0.0042(19)
N1 0.0146(15) 0.0169(14) 0.0163(14) 0.0013(10) 0.0060(12) -0.0003(11)
N2 0.050(3) 0.034(2) 0.037(2) 0.0002(16) 0.027(2) -0.0099(19)
C1 0.0183(19) 0.0134(15) 0.0154(16) -0.0003(11) 0.0054(14) -0.0012(13)
C2 0.0153(18) 0.0202(17) 0.0174(17) -0.0010(12) 0.0078(14) -0.0013(13)
C3 0.028(2) 0.0176(17) 0.039(2) 0.0021(15) 0.0127(18) 0.0010(16)
C4 0.027(2) 0.0236(19) 0.057(3) 0.0015(18) 0.018(2) 0.0079(17)
C5 0.017(2) 0.039(2) 0.053(3) -0.0005(19) 0.017(2) -0.0011(17)
C6 0.028(2) 0.0221(18) 0.051(3) 0.0006(17) 0.019(2) -0.0079(17)
C7 0.0218(19) 0.0140(16) 0.042(2) -0.0023(15) 0.0124(17) -0.0040(14)
C8 0.024(2) 0.0308(19) 0.0214(18) -0.0076(15) 0.0085(15) -0.0019(17)
C9 0.0184(19) 0.0278(18) 0.0171(17) -0.0011(13) 0.0076(15) 0.0008(15)
C10 0.052(3) 0.038(2) 0.027(2) 0.0117(17) 0.018(2) 0.013(2)
C11 0.039(3) 0.047(2) 0.025(2) -0.0078(18) 0.0109(19) -0.012(2)
C12 0.0157(18) 0.0205(16) 0.0203(17) 0.0003(13) 0.0071(14) -0.0022(14)
C13 0.0222(19) 0.0210(18) 0.0250(18) 0.0016(14) 0.0050(15) 0.0021(15)
C14 0.023(2) 0.0185(17) 0.034(2) -0.0010(15) 0.0082(16) -0.0015(15)
C15 0.034(2) 0.0233(19) 0.039(2) -0.0031(17) 0.0048(19) 0.0008(18)
C16 0.038(2) 0.026(2) 0.037(2) 0.0056(17) 0.0066(19) 0.0063(18)
C17 0.022(2) 0.0232(18) 0.039(2) -0.0002(17) 0.0065(17) 0.0041(17)
C18 0.023(2) 0.029(2) 0.052(3) -0.0015(19) 0.0152(19) -0.0026(18)
C19 0.030(2) 0.0215(18) 0.046(2) 0.0007(17) 0.0172(19) -0.0076(17)
C20 0.0212(19) 0.0193(17) 0.0280(19) 0.0013(14) 0.0087(15) -0.0014(15)
C21 0.025(2) 0.0177(17) 0.034(2) 0.0001(15) 0.0096(16) 0.0005(15)
C22 0.039(2) 0.025(2) 0.037(2) 0.0042(17) 0.0071(19) 0.0049(18)
C23 0.028(2) 0.0192(18) 0.044(2) -0.0057(16) 0.0110(18) -0.0034(16)

loop_
_atom_type_symbol
_atom_type_description
_atom_type_scat_dispersion_real
_atom_type_scat_dispersion_imag
_atom_type_scat_source
C C 0.0033 0.0016 'International Tables Vol C Tables 4.2.6.8 and 6.1.1.4'
H H 0.0000 0.0000 'International Tables Vol C Tables 4.2.6.8 and 6.1.1.4'
Hg Hg -2.3894 9.2266 'International Tables Vol C Tables 4.2.6.8 and 6.1.1.4'
N N 0.0061 0.0033 'International Tables Vol C Tables 4.2.6.8 and 6.1.1.4'
O O 0.0106 0.0060 'International Tables Vol C Tables 4.2.6.8 and 6.1.1.4'

loop_
_geom_angle_atom_site_label_1
_geom_angle_atom_site_label_2
_geom_angle_atom_site_label_3
_geom_angle
_geom_angle_site_symmetry_1
_geom_angle_site_symmetry_3
C1 Hg1 O1 94.21(8) . .
C1 Hg1 O1 94.21(8) 2_656 .
C1 Hg1 C1 171.58(16) . 2_656
Hg1 O1 H1A 112.6 . .
Hg1 O1 H1B 112.6 . .
H1A O1 H1B 106.2 . .
C1 N1 C9 113.1(3) . .
C1 N1 C12 123.2(3) . .
C12 N1 C9 123.6(3) . .
O3 N2 O2 118.1(5) . .
O4 N2 O2 120.0(4) . .
O4 N2 O3 121.9(4) . .
N1 C1 Hg1 126.0(3) . .
N1 C1 C2 112.8(3) . .
C2 C1 Hg1 121.1(3) . .
C1 C2 C3 108.9(3) . .
C1 C2 C7 109.9(3) . .
C1 C2 C8 102.6(3) . .
C3 C2 C7 108.2(3) . .
C3 C2 C8 111.9(3) . .
C8 C2 C7 115.1(3) . .
C2 C3 H3A 109.3 . .
C2 C3 H3B 109.3 . .
H3A C3 H3B 107.9 . .
C4 C3 C2 111.8(3) . .
C4 C3 H3A 109.3 . .
C4 C3 H3B 109.3 . .
C3 C4 H4A 109.5 . .
C3 C4 H4B 109.5 . .
H4A C4 H4B 108.1 . .
C5 C4 C3 110.8(3) . .
C5 C4 H4A 109.5 . .
C5 C4 H4B 109.5 . .
C4 C5 H5A 109.5 . .
C4 C5 H5B 109.5 . .
C4 C5 C6 110.6(4) . .
H5A C5 H5B 108.1 . .
C6 C5 H5A 109.5 . .
C6 C5 H5B 109.5 . .
C5 C6 H6A 109.4 . .
C5 C6 H6B 109.4 . .
C5 C6 C7 111.1(3) . .
H6A C6 H6B 108.0 . .
C7 C6 H6A 109.4 . .
C7 C6 H6B 109.4 . .
C2 C7 H7A 109.3 . .
C2 C7 H7B 109.3 . .
C6 C7 C2 111.7(3) . .
C6 C7 H7A 109.3 . .
C6 C7 H7B 109.3 . .
H7A C7 H7B 107.9 . .
C2 C8 H8A 110.5 . .
C2 C8 H8B 110.5 . .
C2 C8 C9 106.4(3) . .
H8A C8 H8B 108.6 . .
C9 C8 H8A 110.5 . .
C9 C8 H8B 110.5 . .
N1 C9 C8 100.4(3) . .
C10 C9 N1 109.3(3) . .
C10 C9 C8 112.7(3) . .
C11 C9 N1 111.5(3) . .
C11 C9 C8 112.0(3) . .
C11 C9 C10 110.5(4) . .
C9 C10 H10A 109.5 . .
C9 C10 H10B 109.5 . .
C9 C10 H10C 109.5 . .
H10A C10 H10B 109.5 . .
H10A C10 H10C 109.5 . .
H10B C10 H10C 109.5 . .
C9 C11 H11A 109.5 . .
C9 C11 H11B 109.5 . .
C9 C11 H11C 109.5 . .
H11A C11 H11B 109.5 . .
H11A C11 H11C 109.5 . .
H11B C11 H11C 109.5 . .
C13 C12 N1 121.1(3) . .
C13 C12 C20 122.2(3) . .
C20 C12 N1 116.6(3) . .
C12 C13 C14 125.2(3) . .
C17 C13 C12 117.5(3) . .
C17 C13 C14 117.3(3) . .
C13 C14 H14 108.4 . .
C13 C14 C15 111.0(3) . .
C13 C14 C16 111.2(3) . .
C15 C14 H14 108.4 . .
C16 C14 H14 108.4 . .
C16 C14 C15 109.3(3) . .
C14 C15 H15A 109.5 . .
C14 C15 H15B 109.5 . .
C14 C15 H15C 109.5 . .
H15A C15 H15B 109.5 . .
H15A C15 H15C 109.5 . .
H15B C15 H15C 109.5 . .
C14 C16 H16A 109.5 . .
C14 C16 H16B 109.5 . .
C14 C16 H16C 109.5 . .
H16A C16 H16B 109.5 . .
H16A C16 H16C 109.5 . .
H16B C16 H16C 109.5 . .
C13 C17 H17 119.0 . .
C18 C17 C13 121.9(4) . .
C18 C17 H17 119.0 . .
C17 C18 H18 120.3 . .
C19 C18 C17 119.5(4) . .
C19 C18 H18 120.3 . .
C18 C19 H19 119.1 . .
C18 C19 C20 121.9(4) . .
C20 C19 H19 119.1 . .
C12 C20 C21 125.0(3) . .
C19 C20 C12 117.0(3) . .
C19 C20 C21 117.9(3) . .
C20 C21 H21 108.3 . .
C20 C21 C22 111.0(3) . .
C20 C21 C23 111.7(3) . .
C22 C21 H21 108.3 . .
C22 C21 C23 109.1(3) . .
C23 C21 H21 108.3 . .
C21 C22 H22A 109.5 . .
C21 C22 H22B 109.5 . .
C21 C22 H22C 109.5 . .
H22A C22 H22B 109.5 . .
H22A C22 H22C 109.5 . .
H22B C22 H22C 109.5 . .
C21 C23 H23A 109.5 . .
C21 C23 H23B 109.5 . .
C21 C23 H23C 109.5 . .
H23A C23 H23B 109.5 . .
H23A C23 H23C 109.5 . .
H23B C23 H23C 109.5 . .

loop_
_geom_bond_atom_site_label_1
_geom_bond_atom_site_label_2
_geom_bond_distance
_geom_bond_site_symmetry_2
Hg1 O1 2.480(4) .
Hg1 C1 2.072(4) .
Hg1 C1 2.072(4) 2_656
O1 H1A 0.9184 .
O1 H1B 0.9186 .
O2 N2 1.257(6) .
O3 N2 1.231(5) .
O4 N2 1.211(5) .
N1 C1 1.278(5) .
N1 C9 1.538(5) .
N1 C12 1.473(5) .
C1 C2 1.502(5) .
C2 C3 1.540(5) .
C2 C7 1.551(4) .
C2 C8 1.541(5) .
C3 H3A 0.9900 .
C3 H3B 0.9900 .
C3 C4 1.531(5) .
C4 H4A 0.9900 .
C4 H4B 0.9900 .
C4 C5 1.516(5) .
C5 H5A 0.9900 .
C5 H5B 0.9900 .
C5 C6 1.526(6) .
C6 H6A 0.9900 .
C6 H6B 0.9900 .
C6 C7 1.528(5) .
C7 H7A 0.9900 .
C7 H7B 0.9900 .
C8 H8A 0.9900 .
C8 H8B 0.9900 .
C8 C9 1.541(5) .
C9 C10 1.524(5) .
C9 C11 1.499(5) .
C10 H10A 0.9800 .
C10 H10B 0.9800 .
C10 H10C 0.9800 .
C11 H11A 0.9800 .
C11 H11B 0.9800 .
C11 H11C 0.9800 .
C12 C13 1.398(5) .
C12 C20 1.413(5) .
C13 C14 1.522(5) .
C13 C17 1.390(5) .
C14 H14 1.0000 .
C14 C15 1.530(5) .
C14 C16 1.530(5) .
C15 H15A 0.9800 .
C15 H15B 0.9800 .
C15 H15C 0.9800 .
C16 H16A 0.9800 .
C16 H16B 0.9800 .
C16 H16C 0.9800 .
C17 H17 0.9500 .
C17 C18 1.378(6) .
C18 H18 0.9500 .
C18 C19 1.378(5) .
C19 H19 0.9500 .
C19 C20 1.394(5) .
C20 C21 1.518(5) .
C21 H21 1.0000 .
C21 C22 1.518(5) .
C21 C23 1.541(5) .
C22 H22A 0.9800 .
C22 H22B 0.9800 .
C22 H22C 0.9800 .
C23 H23A 0.9800 .
C23 H23B 0.9800 .
C23 H23C 0.9800 .
